data_4324754
loop_
_publ_author_name
'Takeshi Matsumoto'
'Ho-Chol Chang'
'Atsushi Kobayashi'
'Kohei Uosaki'
'Masako Kato'

_publ_contact_author_email mkato@sci.hokudai.ac.jp
_publ_contact_author_fax +81-11-706-3447
_publ_contact_author_name 'Masako Kato'
_publ_contact_author_phone +81-11-706-3817
_publ_section_title
;
 Metal-Dependent and Redox-Selective Coordination Behaviors of
 Metalloligand [MoV(1,2-benzenedithiolato)3]-with CuI/AgI Ions
;
_journal_name_full 'Inorganic Chemistry'
_journal_page_first 2859
_journal_page_last 2869
_journal_paper_doi 10.1021/ic102070c
_journal_volume 50
_journal_year 2011
_chemical_formula_moiety 'C18 H12 Ag Mo S6 '
_chemical_formula_sum 'C18 H12 Ag Mo S6'
_chemical_formula_weight 624.46
_space_group_IT_number 14
_symmetry_cell_setting monoclinic
_symmetry_Int_Tables_number 14
_symmetry_space_group_name_Hall '-P 2yn'
_symmetry_space_group_name_H-M 'P 1 21/n 1'
_audit_creation_date 2010-03-16
_audit_creation_method 'by CrystalStructure 3.8'
_cell_angle_alpha 90.0000
_cell_angle_beta 104.8072(5)
_cell_angle_gamma 90.0000
_cell_formula_units_Z 4
_cell_length_a 12.4145(17)
_cell_length_b 7.2458(9)
_cell_length_c 22.323(3)
_cell_measurement_reflns_used 6242
_cell_measurement_temperature 223.1
_cell_measurement_theta_max 27.5
_cell_measurement_theta_min 3.3
_cell_volume 1941.3(4)
_computing_cell_refinement CrystalClear
_computing_data_collection CrystalClear
_computing_data_reduction CrystalStructure
_computing_publication_material 'CrystalStructure 3.8'
_computing_structure_refinement SHELXL
_computing_structure_solution SIR92
_diffrn_detector_area_resol_mean 7.31
_diffrn_measured_fraction_theta_full 0.983
_diffrn_measured_fraction_theta_max 0.983
_diffrn_measurement_device_type 'Rigaku Mercury'
_diffrn_radiation_type 'Mo K?'
_diffrn_radiation_wavelength 0.71070
_diffrn_reflns_av_R_equivalents 0.015
_diffrn_reflns_limit_h_max 12
_diffrn_reflns_limit_h_min -16
_diffrn_reflns_limit_k_max 6
_diffrn_reflns_limit_k_min -9
_diffrn_reflns_limit_l_max 28
_diffrn_reflns_limit_l_min -23
_diffrn_reflns_number 15339
_diffrn_reflns_theta_full 27.48
_diffrn_reflns_theta_max 27.48
_exptl_absorpt_coefficient_mu 2.297
_exptl_absorpt_correction_T_max 0.912
_exptl_absorpt_correction_T_min 0.786
_exptl_absorpt_correction_type multi-scan
_exptl_absorpt_process_details 'Jacobson, R. (1998) Private communication'
_exptl_crystal_colour black
_exptl_crystal_density_diffrn 2.136
_exptl_crystal_description plate
_exptl_crystal_F_000 1220.00
_exptl_crystal_size_max 0.36
_exptl_crystal_size_mid 0.08
_exptl_crystal_size_min 0.04
_refine_diff_density_max 0.81
_refine_diff_density_min -0.93
_refine_ls_extinction_method none
_refine_ls_goodness_of_fit_ref 1.099
_refine_ls_hydrogen_treatment refall
_refine_ls_number_parameters 236
_refine_ls_number_reflns 4389
_refine_ls_R_factor_gt 0.0227
_refine_ls_shift/su_max 0.0020
_refine_ls_structure_factor_coef Fsqd
_refine_ls_weighting_details 'w = 1/[?^2^(Fo^2^)+(0.0261P)^2^+2.2378P] where P=(Fo^2^+2Fc^2^)/3'
_refine_ls_weighting_scheme calc
_refine_ls_wR_factor_ref 0.0567
_reflns_number_gt 4176
_reflns_number_total 4389
_reflns_threshold_expression F^2^>2.0?(F^2^)
_cod_data_source_file ic102070c_si_003.cif
_cod_data_source_block '__Ex74_MoAg_c'
_cod_original_formula_sum 'C18 H12 Ag Mo S6 '
_cod_database_code 4324754

loop_
_symmetry_equiv_pos_site_id
_symmetry_equiv_pos_as_xyz
1 +X,+Y,+Z
2 1/2-X,1/2+Y,1/2-Z
3 -X,-Y,-Z
4 1/2+X,1/2-Y,1/2+Z

loop_
_atom_site_label
_atom_site_type_symbol
_atom_site_fract_x
_atom_site_fract_y
_atom_site_fract_z
_atom_site_U_iso_or_equiv
_atom_site_adp_type
_atom_site_occupancy
_atom_site_symmetry_multiplicity
_atom_site_calc_flag
_atom_site_refinement_flags
Ag(1) Ag 0.754675(16) 0.66551(3) 0.741748(8) 0.02919(5) Uani 1.00 1 d .
Mo(1) Mo 0.828046(14) 1.17144(2) 0.648197(8) 0.01527(4) Uani 1.00 1 d .
S(1) S 0.98888(5) 1.26766(8) 0.61832(3) 0.02446(12) Uani 1.00 1 d .
S(2) S 0.76851(5) 1.09802(8) 0.54145(2) 0.02347(11) Uani 1.00 1 d .
S(3) S 0.94458(4) 1.27744(7) 0.74561(2) 0.02093(11) Uani 1.00 1 d .
S(4) S 0.88632(4) 0.87284(7) 0.69290(2) 0.01964(11) Uani 1.00 1 d .
S(5) S 0.73227(4) 0.46382(7) 0.64326(3) 0.02187(11) Uani 1.00 1 d .
S(6) S 0.64560(4) 0.05140(7) 0.64305(3) 0.02150(11) Uani 1.00 1 d .
C(1) C 0.96876(19) 1.2413(2) 0.53893(11) 0.0236(4) Uani 1.00 1 d .
C(2) C 1.0513(2) 1.2960(3) 0.50988(13) 0.0336(5) Uani 1.00 1 d .
C(3) C 1.0331(2) 1.2729(3) 0.44665(13) 0.0383(6) Uani 1.00 1 d .
C(4) C 0.9348(2) 1.1960(3) 0.41217(13) 0.0405(7) Uani 1.00 1 d .
C(5) C 0.8524(2) 1.1413(3) 0.44004(12) 0.0345(5) Uani 1.00 1 d .
C(6) C 0.8693(2) 1.1651(3) 0.50436(11) 0.0246(4) Uani 1.00 1 d .
C(7) C 1.04246(18) 1.0982(3) 0.76745(10) 0.0211(4) Uani 1.00 1 d .
C(8) C 1.1487(2) 1.1341(3) 0.80567(12) 0.0301(5) Uani 1.00 1 d .
C(9) C 1.2246(2) 0.9928(4) 0.82301(13) 0.0374(5) Uani 1.00 1 d .
C(10) C 1.1957(2) 0.8129(3) 0.80362(13) 0.0358(5) Uani 1.00 1 d .
C(11) C 1.0910(2) 0.7747(3) 0.76570(12) 0.0290(4) Uani 1.00 1 d .
C(12) C 1.01439(18) 0.9177(3) 0.74665(10) 0.0211(4) Uani 1.00 1 d .
C(13) C 0.59097(18) 0.4100(3) 0.60970(10) 0.0227(4) Uani 1.00 1 d .
C(14) C 0.5157(2) 0.5499(3) 0.58362(12) 0.0317(5) Uani 1.00 1 d .
C(15) C 0.4084(2) 0.5038(4) 0.55139(13) 0.0407(6) Uani 1.00 1 d .
C(16) C 0.3748(2) 0.3210(4) 0.54482(14) 0.0406(6) Uani 1.00 1 d .
C(17) C 0.4466(2) 0.1822(3) 0.57229(13) 0.0330(5) Uani 1.00 1 d .
C(18) C 0.55544(18) 0.2265(3) 0.60559(10) 0.0228(4) Uani 1.00 1 d .
H(1) H 1.1183 1.3480 0.5332 0.040 Uiso 1.00 1 c R
H(2) H 1.0880 1.3098 0.4269 0.046 Uiso 1.00 1 c R
H(3) H 0.9237 1.1807 0.3692 0.049 Uiso 1.00 1 c R
H(4) H 0.7860 1.0888 0.4163 0.041 Uiso 1.00 1 c R
H(5) H 1.1684 1.2549 0.8195 0.036 Uiso 1.00 1 c R
H(6) H 1.2962 1.0182 0.8481 0.045 Uiso 1.00 1 c R
H(7) H 1.2474 0.7169 0.8163 0.043 Uiso 1.00 1 c R
H(8) H 1.0716 0.6529 0.7528 0.035 Uiso 1.00 1 c R
H(9) H 0.5380 0.6742 0.5880 0.038 Uiso 1.00 1 c R
H(10) H 0.3578 0.5974 0.5338 0.049 Uiso 1.00 1 c R
H(11) H 0.3025 0.2914 0.5215 0.049 Uiso 1.00 1 c R
H(12) H 0.4227 0.0586 0.5687 0.040 Uiso 1.00 1 c R

loop_
_atom_site_aniso_label
_atom_site_aniso_U_11
_atom_site_aniso_U_22
_atom_site_aniso_U_33
_atom_site_aniso_U_12
_atom_site_aniso_U_13
_atom_site_aniso_U_23
Ag(1) 0.03057(10) 0.03858(11) 0.02165(10) 0.00323(7) 0.01257(8) 0.00130(7)
Mo(1) 0.01447(9) 0.01777(9) 0.01404(9) -0.00183(6) 0.00451(7) -0.00124(6)
S(1) 0.0198(2) 0.0317(2) 0.0240(2) -0.0057(2) 0.0095(2) -0.0013(2)
S(2) 0.0233(2) 0.0307(2) 0.0157(2) -0.0011(2) 0.0036(2) -0.0026(2)
S(3) 0.0199(2) 0.0224(2) 0.0196(2) -0.00203(19) 0.0034(2) -0.00460(19)
S(4) 0.0178(2) 0.0201(2) 0.0204(2) -0.00310(19) 0.00385(19) 0.00020(19)
S(5) 0.0207(2) 0.0198(2) 0.0238(2) -0.00045(19) 0.0032(2) -0.00499(19)
S(6) 0.0179(2) 0.0232(2) 0.0232(2) -0.00463(19) 0.0049(2) 0.00006(19)
C(1) 0.0298(11) 0.0192(9) 0.0259(11) 0.0053(8) 0.0147(9) 0.0035(8)
C(2) 0.0389(14) 0.0319(12) 0.0383(14) 0.0050(10) 0.0250(11) 0.0063(10)
C(3) 0.0557(18) 0.0300(12) 0.0412(15) 0.0161(12) 0.0344(14) 0.0122(11)
C(4) 0.0650(19) 0.0399(14) 0.0244(12) 0.0253(13) 0.0256(13) 0.0119(10)
C(5) 0.0435(15) 0.0416(13) 0.0196(11) 0.0141(11) 0.0102(10) 0.0047(9)
C(6) 0.0315(12) 0.0247(10) 0.0198(11) 0.0087(8) 0.0105(9) 0.0049(8)
C(7) 0.0185(9) 0.0273(10) 0.0174(10) -0.0010(8) 0.0046(7) -0.0003(8)
C(8) 0.0235(11) 0.0365(12) 0.0269(12) -0.0058(9) 0.0003(9) -0.0053(9)
C(9) 0.0205(11) 0.0500(15) 0.0354(14) -0.0008(10) -0.0041(10) 0.0012(11)
C(10) 0.0250(12) 0.0426(14) 0.0367(14) 0.0085(10) 0.0024(10) 0.0089(11)
C(11) 0.0255(11) 0.0283(11) 0.0317(12) 0.0021(9) 0.0046(9) 0.0050(9)
C(12) 0.0180(9) 0.0280(10) 0.0182(10) -0.0018(8) 0.0062(8) 0.0025(8)
C(13) 0.0197(10) 0.0302(11) 0.0175(10) 0.0016(8) 0.0032(8) -0.0047(8)
C(14) 0.0307(12) 0.0338(12) 0.0289(12) 0.0098(10) 0.0044(10) -0.0036(9)
C(15) 0.0297(13) 0.0535(16) 0.0355(14) 0.0195(12) 0.0023(11) -0.0003(12)
C(16) 0.0170(11) 0.0590(18) 0.0411(15) 0.0039(10) -0.0011(10) -0.0060(12)
C(17) 0.0184(11) 0.0424(13) 0.0362(14) -0.0057(9) 0.0030(10) -0.0050(10)
C(18) 0.0165(9) 0.0309(11) 0.0208(10) 0.0001(8) 0.0046(8) -0.0017(8)

loop_
_atom_type_symbol
_atom_type_description
_atom_type_scat_dispersion_real
_atom_type_scat_dispersion_imag
_atom_type_scat_source
H H 0.000 0.000
;
International Tables for Crystallography
(1992, Vol. C, Table 6.1.1.4)
;
Mo Mo -1.683 0.686
;
International Tables for Crystallography
(1992, Vol. C, Tables 4.2.6.8 and 6.1.1.4)
;
Ag Ag -0.897 1.101
;
International Tables for Crystallography
(1992, Vol. C, Tables 4.2.6.8 and 6.1.1.4)
;
C C 0.003 0.002
;
International Tables for Crystallography
(1992, Vol. C, Tables 4.2.6.8 and 6.1.1.4)
;
S S 0.125 0.123
;
International Tables for Crystallography
(1992, Vol. C, Tables 4.2.6.8 and 6.1.1.4)
;

loop_
_geom_angle_atom_site_label_1
_geom_angle_atom_site_label_2
_geom_angle_atom_site_label_3
_geom_angle
_geom_angle_publ_flag
_geom_angle_site_symmetry_1
_geom_angle_site_symmetry_3
Mo(1) Ag(1) S(3) 50.978(10) yes 2_646 2_646
Mo(1) Ag(1) S(4) 136.912(13) yes 2_646 .
Mo(1) Ag(1) S(5) 137.974(15) yes 2_646 .
Mo(1) Ag(1) S(6) 50.819(13) yes 2_646 2_656
S(3) Ag(1) S(4) 123.593(17) yes 2_646 .
S(3) Ag(1) S(5) 110.910(15) yes 2_646 .
S(3) Ag(1) S(6) 101.774(17) yes 2_646 2_656
S(4) Ag(1) S(5) 85.095(17) yes . .
S(4) Ag(1) S(6) 112.757(15) yes . 2_656
S(5) Ag(1) S(6) 124.170(18) yes . 2_656
Ag(1) Mo(1) S(1) 138.718(16) yes 2_656 .
Ag(1) Mo(1) S(2) 139.767(17) yes 2_656 .
Ag(1) Mo(1) S(3) 60.011(13) yes 2_656 .
Ag(1) Mo(1) S(4) 76.691(13) yes 2_656 .
Ag(1) Mo(1) S(5) 76.983(17) yes 2_656 1_565
Ag(1) Mo(1) S(6) 60.030(16) yes 2_656 1_565
S(1) Mo(1) S(2) 81.45(2) yes . .
S(1) Mo(1) S(3) 78.76(2) yes . .
S(1) Mo(1) S(4) 101.258(19) yes . .
S(1) Mo(1) S(5) 99.76(2) yes . 1_565
S(1) Mo(1) S(6) 161.23(2) yes . 1_565
S(2) Mo(1) S(3) 160.21(2) yes . .
S(2) Mo(1) S(4) 101.424(18) yes . .
S(2) Mo(1) S(5) 97.33(2) yes . 1_565
S(2) Mo(1) S(6) 79.77(2) yes . 1_565
S(3) Mo(1) S(4) 82.256(16) yes . .
S(3) Mo(1) S(5) 86.369(18) yes . 1_565
S(3) Mo(1) S(6) 120.01(2) yes . 1_565
S(4) Mo(1) S(5) 153.60(2) yes . 1_565
S(4) Mo(1) S(6) 82.793(17) yes . 1_565
S(5) Mo(1) S(6) 82.436(17) yes 1_565 1_565
Mo(1) S(1) C(1) 110.10(8) yes . .
Mo(1) S(2) C(6) 109.82(7) yes . .
Ag(1) S(3) Mo(1) 69.011(13) yes 2_656 .
Ag(1) S(3) C(7) 109.71(8) yes 2_656 .
Mo(1) S(3) C(7) 103.16(7) yes . .
Ag(1) S(4) Mo(1) 121.78(2) yes . .
Ag(1) S(4) C(12) 111.64(8) yes . .
Mo(1) S(4) C(12) 103.84(7) yes . .
Ag(1) S(5) Mo(1) 120.65(2) yes . 1_545
Ag(1) S(5) C(13) 111.32(8) yes . .
Mo(1) S(5) C(13) 104.44(7) yes 1_545 .
Ag(1) S(6) Mo(1) 69.151(14) yes 2_646 1_545
Ag(1) S(6) C(18) 108.39(7) yes 2_646 .
Mo(1) S(6) C(18) 103.86(8) yes 1_545 .
S(1) C(1) C(2) 120.61(17) yes . .
S(1) C(1) C(6) 119.0(2) yes . .
C(2) C(1) C(6) 120.3(2) yes . .
C(1) C(2) C(3) 119.4(2) yes . .
C(2) C(3) C(4) 120.5(3) yes . .
C(3) C(4) C(5) 120.9(2) yes . .
C(4) C(5) C(6) 119.3(2) yes . .
S(2) C(6) C(1) 119.45(19) yes . .
S(2) C(6) C(5) 120.94(19) yes . .
C(1) C(6) C(5) 119.6(2) yes . .
S(3) C(7) C(8) 120.55(17) yes . .
S(3) C(7) C(12) 120.07(15) yes . .
C(8) C(7) C(12) 119.4(2) yes . .
C(7) C(8) C(9) 120.2(2) yes . .
C(8) C(9) C(10) 120.4(2) yes . .
C(9) C(10) C(11) 120.3(2) yes . .
C(10) C(11) C(12) 119.8(2) yes . .
S(4) C(12) C(7) 120.20(15) yes . .
S(4) C(12) C(11) 119.77(16) yes . .
C(7) C(12) C(11) 119.92(18) yes . .
S(5) C(13) C(14) 120.07(17) yes . .
S(5) C(13) C(18) 120.08(16) yes . .
C(14) C(13) C(18) 119.73(19) yes . .
C(13) C(14) C(15) 119.5(2) yes . .
C(14) C(15) C(16) 120.7(2) yes . .
C(15) C(16) C(17) 120.5(2) yes . .
C(16) C(17) C(18) 119.6(2) yes . .
S(6) C(18) C(13) 120.30(15) yes . .
S(6) C(18) C(17) 119.80(18) yes . .
C(13) C(18) C(17) 119.9(2) yes . .
C(1) C(2) H(1) 120.3 no . .
C(3) C(2) H(1) 120.3 no . .
C(2) C(3) H(2) 119.7 no . .
C(4) C(3) H(2) 119.8 no . .
C(3) C(4) H(3) 119.5 no . .
C(5) C(4) H(3) 119.5 no . .
C(4) C(5) H(4) 120.4 no . .
C(6) C(5) H(4) 120.4 no . .
C(7) C(8) H(5) 119.9 no . .
C(9) C(8) H(5) 119.9 no . .
C(8) C(9) H(6) 119.8 no . .
C(10) C(9) H(6) 119.8 no . .
C(9) C(10) H(7) 119.9 no . .
C(11) C(10) H(7) 119.9 no . .
C(10) C(11) H(8) 120.1 no . .
C(12) C(11) H(8) 120.1 no . .
C(13) C(14) H(9) 120.2 no . .
C(15) C(14) H(9) 120.3 no . .
C(14) C(15) H(10) 119.7 no . .
C(16) C(15) H(10) 119.7 no . .
C(15) C(16) H(11) 119.8 no . .
C(17) C(16) H(11) 119.8 no . .
C(16) C(17) H(12) 120.2 no . .
C(18) C(17) H(12) 120.2 no . .

loop_
_geom_bond_atom_site_label_1
_geom_bond_atom_site_label_2
_geom_bond_distance
_geom_bond_publ_flag
_geom_bond_site_symmetry_2
Ag(1) Mo(1) 2.8951(2) yes 2_646
Ag(1) S(3) 2.6857(5) yes 2_646
Ag(1) S(4) 2.6510(5) yes .
Ag(1) S(5) 2.5950(6) yes .
Ag(1) S(6) 2.6837(6) yes 2_656
Mo(1) S(1) 2.3661(7) yes .
Mo(1) S(2) 2.3680(4) yes .
Mo(1) S(3) 2.4091(4) yes .
Mo(1) S(4) 2.4148(5) yes .
Mo(1) S(5) 2.4181(5) yes 1_565
Mo(1) S(6) 2.4014(5) yes 1_565
S(1) C(1) 1.736(2) yes .
S(2) C(6) 1.737(2) yes .
S(3) C(7) 1.760(2) yes .
S(4) C(12) 1.760(2) yes .
S(5) C(13) 1.766(2) yes .
S(6) C(18) 1.756(2) yes .
C(1) C(2) 1.403(4) yes .
C(1) C(6) 1.392(3) yes .
C(2) C(3) 1.381(4) yes .
C(3) C(4) 1.383(4) yes .
C(4) C(5) 1.384(4) yes .
C(5) C(6) 1.408(3) yes .
C(7) C(8) 1.400(2) yes .
C(7) C(12) 1.402(3) yes .
C(8) C(9) 1.377(3) yes .
C(9) C(10) 1.391(3) yes .
C(10) C(11) 1.386(3) yes .
C(11) C(12) 1.398(3) yes .
C(13) C(14) 1.401(3) yes .
C(13) C(18) 1.396(3) yes .
C(14) C(15) 1.384(3) yes .
C(15) C(16) 1.385(4) yes .
C(16) C(17) 1.380(3) yes .
C(17) C(18) 1.403(3) yes .
C(2) H(1) 0.940 no .
C(3) H(2) 0.940 no .
C(4) H(3) 0.940 no .
C(5) H(4) 0.940 no .
C(8) H(5) 0.940 no .
C(9) H(6) 0.940 no .
C(10) H(7) 0.940 no .
C(11) H(8) 0.940 no .
C(14) H(9) 0.940 no .
C(15) H(10) 0.940 no .
C(16) H(11) 0.940 no .
C(17) H(12) 0.940 no .

loop_
_geom_contact_atom_site_label_1
_geom_contact_atom_site_label_2
_geom_contact_distance
_geom_contact_site_symmetry_2
S(3) S(6) 3.5768(8) 2_666
S(6) S(3) 3.5768(8) 2_636
C(1) C(2) 3.514(3) 3_786
C(1) C(3) 3.535(3) 3_786
C(1) C(4) 3.464(3) 3_776
C(1) C(5) 3.507(3) 3_776
C(2) C(1) 3.514(3) 3_786
C(2) C(2) 3.204(3) 3_786
C(2) C(3) 3.509(3) 3_786
C(2) C(5) 3.469(3) 3_776
C(2) C(6) 3.521(3) 3_776
C(3) C(1) 3.535(3) 3_786
C(3) C(2) 3.509(3) 3_786
C(3) C(6) 3.473(3) 3_776
C(4) C(1) 3.464(3) 3_776
C(5) C(1) 3.507(3) 3_776
C(5) C(2) 3.469(3) 3_776
C(6) C(2) 3.521(3) 3_776
C(6) C(3) 3.473(3) 3_776
C(14) C(15) 3.402(4) 3_666
C(14) C(16) 3.597(4) 3_666
C(15) C(14) 3.402(4) 3_666
C(16) C(14) 3.597(4) 3_666
S(1) H(2) 3.289 3_786
S(1) H(3) 3.414 3_776
S(1) H(6) 3.154 2_756
S(1) H(7) 3.246 2_756
S(2) H(2) 3.429 3_776
S(2) H(10) 2.967 3_676
S(2) H(11) 3.174 3_666
S(2) H(12) 3.160 3_666
S(4) H(2) 3.072 3_776
S(4) H(3) 3.051 3_776
S(5) H(2) 3.451 3_776
C(1) H(1) 3.425 3_786
C(1) H(2) 3.455 3_786
C(2) H(1) 3.313 3_786
C(2) H(4) 3.588 3_776
C(2) H(11) 3.063 1_665
C(3) H(1) 3.423 3_786
C(3) H(6) 3.532 4_474
C(3) H(11) 3.337 1_665
C(4) H(5) 3.441 4_474
C(4) H(6) 2.835 4_474
C(5) H(1) 3.598 3_776
C(5) H(5) 3.143 4_474
C(5) H(6) 3.171 4_474
C(5) H(10) 3.394 3_676
C(6) H(10) 3.226 3_676
C(8) H(4) 3.299 4_575
C(8) H(7) 3.351 2_756
C(9) H(1) 3.465 2_746
C(9) H(3) 3.386 4_575
C(9) H(8) 3.578 2_756
C(10) H(5) 3.599 2_746
C(11) H(3) 2.988 3_776
C(12) H(3) 2.967 3_776
C(13) H(10) 3.422 3_666
C(14) H(10) 3.547 3_666
C(15) H(9) 3.584 3_666
C(16) H(1) 3.134 1_445
C(16) H(9) 3.407 3_666
C(17) H(4) 3.554 3_666
H(1) C(1) 3.425 3_786
H(1) C(2) 3.313 3_786
H(1) C(3) 3.423 3_786
H(1) C(5) 3.598 3_776
H(1) C(9) 3.465 2_756
H(1) C(16) 3.134 1_665
H(1) H(4) 3.466 3_776
H(1) H(6) 2.869 2_756
H(1) H(7) 3.479 2_756
H(1) H(10) 3.476 1_665
H(1) H(11) 2.403 1_665
H(2) S(1) 3.289 3_786
H(2) S(2) 3.429 3_776
H(2) S(4) 3.072 3_776
H(2) S(5) 3.451 3_776
H(2) C(1) 3.455 3_786
H(2) H(11) 2.948 1_665
H(3) S(1) 3.414 3_776
H(3) S(4) 3.051 3_776
H(3) C(9) 3.386 4_474
H(3) C(11) 2.988 3_776
H(3) C(12) 2.967 3_776
H(3) H(5) 3.114 4_474
H(3) H(6) 2.666 4_474
H(3) H(8) 2.993 3_776
H(4) C(2) 3.588 3_776
H(4) C(8) 3.299 4_474
H(4) C(17) 3.554 3_666
H(4) H(1) 3.466 3_776
H(4) H(5) 2.543 4_474
H(4) H(6) 3.247 4_474
H(4) H(7) 3.094 4_464
H(4) H(10) 3.258 3_676
H(4) H(11) 3.392 3_666
H(4) H(12) 2.899 3_666
H(5) C(4) 3.441 4_575
H(5) C(5) 3.143 4_575
H(5) C(10) 3.599 2_756
H(5) H(3) 3.114 4_575
H(5) H(4) 2.543 4_575
H(5) H(7) 3.461 2_756
H(6) S(1) 3.154 2_746
H(6) C(3) 3.532 4_575
H(6) C(4) 2.835 4_575
H(6) C(5) 3.171 4_575
H(6) H(1) 2.869 2_746
H(6) H(3) 2.666 4_575
H(6) H(4) 3.247 4_575
H(6) H(8) 3.257 2_756
H(7) S(1) 3.246 2_746
H(7) C(8) 3.351 2_746
H(7) H(1) 3.479 2_746
H(7) H(4) 3.094 4_565
H(7) H(5) 3.461 2_746
H(8) C(9) 3.578 2_746
H(8) H(3) 2.993 3_776
H(8) H(6) 3.257 2_746
H(9) C(15) 3.584 3_666
H(9) C(16) 3.407 3_666
H(9) H(11) 3.525 3_666
H(10) S(2) 2.967 3_676
H(10) C(5) 3.394 3_676
H(10) C(6) 3.226 3_676
H(10) C(13) 3.422 3_666
H(10) C(14) 3.547 3_666
H(10) H(1) 3.476 1_445
H(10) H(4) 3.258 3_676
H(11) S(2) 3.174 3_666
H(11) C(2) 3.063 1_445
H(11) C(3) 3.337 1_445
H(11) H(1) 2.403 1_445
H(11) H(2) 2.948 1_445
H(11) H(4) 3.392 3_666
H(11) H(9) 3.525 3_666
H(12) S(2) 3.160 3_666
H(12) H(4) 2.899 3_666

loop_
_geom_torsion_atom_site_label_1
_geom_torsion_atom_site_label_2
_geom_torsion_atom_site_label_3
_geom_torsion_atom_site_label_4
_geom_torsion
_geom_torsion_site_symmetry_1
_geom_torsion_site_symmetry_3
_geom_torsion_site_symmetry_4
Mo(1) Ag(1) S(3) C(7) -96.98(7) 2_646 2_646 2_646
S(3) Ag(1) Mo(1) S(1) -3.32(2) 2_646 2_646 2_646
S(3) Ag(1) Mo(1) S(2) -179.30(2) 2_646 2_646 2_646
S(3) Ag(1) Mo(1) S(4) 88.662(18) 2_646 2_646 2_646
S(3) Ag(1) Mo(1) S(5) -93.347(18) 2_646 2_646 2_656
S(3) Ag(1) Mo(1) S(6) 177.95(2) 2_646 2_646 2_656
Mo(1) Ag(1) S(4) Mo(1) -71.84(2) 2_646 . .
Mo(1) Ag(1) S(4) C(12) 51.42(8) 2_646 . .
S(4) Ag(1) Mo(1) S(1) 96.82(2) . 2_646 2_646
S(4) Ag(1) Mo(1) S(2) -79.16(3) . 2_646 2_646
S(4) Ag(1) Mo(1) S(3) 100.14(2) . 2_646 2_646
S(4) Ag(1) Mo(1) S(4) -171.19(2) . 2_646 2_646
S(4) Ag(1) Mo(1) S(5) 6.80(2) . 2_646 2_656
S(4) Ag(1) Mo(1) S(6) -81.91(2) . 2_646 2_656
Mo(1) Ag(1) S(5) C(13) 45.63(8) 2_646 . .
Mo(1) Ag(1) S(5) Mo(1) -77.22(2) 2_646 . 1_545
S(5) Ag(1) Mo(1) S(1) -81.02(3) . 2_646 2_646
S(5) Ag(1) Mo(1) S(2) 103.00(2) . 2_646 2_646
S(5) Ag(1) Mo(1) S(3) -77.70(2) . 2_646 2_646
S(5) Ag(1) Mo(1) S(4) 10.96(2) . 2_646 2_646
S(5) Ag(1) Mo(1) S(5) -171.05(2) . 2_646 2_656
S(5) Ag(1) Mo(1) S(6) 100.25(2) . 2_646 2_656
Mo(1) Ag(1) S(6) C(18) -98.26(8) 2_646 2_656 2_656
S(6) Ag(1) Mo(1) S(1) 178.73(2) 2_656 2_646 2_646
S(6) Ag(1) Mo(1) S(2) 2.75(2) 2_656 2_646 2_646
S(6) Ag(1) Mo(1) S(3) -177.95(2) 2_656 2_646 2_646
S(6) Ag(1) Mo(1) S(4) -89.289(18) 2_656 2_646 2_646
S(6) Ag(1) Mo(1) S(5) 88.703(18) 2_656 2_646 2_656
S(3) Ag(1) S(4) Mo(1) -5.19(2) 2_646 . .
S(3) Ag(1) S(4) C(12) 118.07(8) 2_646 . .
S(4) Ag(1) S(3) Mo(1) -126.171(15) . 2_646 2_646
S(4) Ag(1) S(3) C(7) 136.85(7) . 2_646 2_646
S(3) Ag(1) S(5) C(13) -8.72(8) 2_646 . .
S(3) Ag(1) S(5) Mo(1) -131.57(2) 2_646 . 1_545
S(5) Ag(1) S(3) Mo(1) 135.555(17) . 2_646 2_646
S(5) Ag(1) S(3) C(7) 38.57(7) . 2_646 2_646
S(3) Ag(1) S(6) C(18) -99.88(8) 2_646 2_656 2_656
S(3) Ag(1) S(6) Mo(1) -1.626(16) 2_646 2_656 2_646
S(6) Ag(1) S(3) Mo(1) 1.623(16) 2_656 2_646 2_646
S(6) Ag(1) S(3) C(7) -95.36(7) 2_656 2_646 2_646
S(4) Ag(1) S(5) C(13) -132.89(8) . . .
S(4) Ag(1) S(5) Mo(1) 104.26(2) . . 1_545
S(5) Ag(1) S(4) Mo(1) 106.71(2) . . .
S(5) Ag(1) S(4) C(12) -130.03(8) . . .
S(4) Ag(1) S(6) C(18) 34.57(8) . 2_656 2_656
S(4) Ag(1) S(6) Mo(1) 132.827(16) . 2_656 2_646
S(6) Ag(1) S(4) Mo(1) -128.17(2) 2_656 . .
S(6) Ag(1) S(4) C(12) -4.91(8) 2_656 . .
S(5) Ag(1) S(6) C(18) 134.52(8) . 2_656 2_656
S(5) Ag(1) S(6) Mo(1) -127.228(19) . 2_656 2_646
S(6) Ag(1) S(5) C(13) 112.84(8) 2_656 . .
S(6) Ag(1) S(5) Mo(1) -10.01(3) 2_656 . 1_545
Ag(1) Mo(1) S(1) C(1) -174.50(7) 2_656 . .
Ag(1) Mo(1) S(2) C(6) 174.36(7) 2_656 . .
Ag(1) Mo(1) S(3) C(7) 106.34(8) 2_656 . .
Ag(1) Mo(1) S(4) Ag(1) 40.835(17) 2_656 . .
Ag(1) Mo(1) S(4) C(12) -85.99(8) 2_656 . .
Ag(1) Mo(1) S(5) Ag(1) 43.17(2) 2_656 1_565 1_565
Ag(1) Mo(1) S(5) C(13) -82.91(8) 2_656 1_565 1_565
Ag(1) Mo(1) S(6) C(18) 104.70(8) 2_656 1_565 1_565
S(1) Mo(1) S(2) C(6) -2.96(8) . . .
S(2) Mo(1) S(1) C(1) 2.87(7) . . .
S(1) Mo(1) S(3) Ag(1) 177.766(18) . . 2_656
S(1) Mo(1) S(3) C(7) -75.89(8) . . .
S(3) Mo(1) S(1) C(1) -177.44(8) . . .
S(1) Mo(1) S(4) Ag(1) 178.59(2) . . .
S(1) Mo(1) S(4) C(12) 51.77(8) . . .
S(4) Mo(1) S(1) C(1) 102.91(7) . . .
S(1) Mo(1) S(5) Ag(1) -94.80(2) . 1_565 1_565
S(1) Mo(1) S(5) C(13) 139.11(8) . 1_565 1_565
S(5) Mo(1) S(1) C(1) -93.16(8) 1_565 . .
S(1) Mo(1) S(6) C(18) -72.69(10) . 1_565 1_565
S(6) Mo(1) S(1) C(1) 2.07(10) 1_565 . .
S(2) Mo(1) S(3) Ag(1) 178.67(5) . . 2_656
S(2) Mo(1) S(3) C(7) -74.99(10) . . .
S(3) Mo(1) S(2) C(6) -3.86(10) . . .
S(2) Mo(1) S(4) Ag(1) -97.98(2) . . .
S(2) Mo(1) S(4) C(12) 135.20(8) . . .
S(4) Mo(1) S(2) C(6) -102.81(8) . . .
S(2) Mo(1) S(5) Ag(1) -177.34(2) . 1_565 1_565
S(2) Mo(1) S(5) C(13) 56.58(8) . 1_565 1_565
S(5) Mo(1) S(2) C(6) 95.87(8) 1_565 . .
S(2) Mo(1) S(6) C(18) -73.50(8) . 1_565 1_565
S(6) Mo(1) S(2) C(6) 176.78(8) 1_565 . .
S(3) Mo(1) S(4) Ag(1) 101.75(2) . . .
S(3) Mo(1) S(4) C(12) -25.08(8) . . .
S(4) Mo(1) S(3) Ag(1) -79.062(15) . . 2_656
S(4) Mo(1) S(3) C(7) 27.28(8) . . .
S(3) Mo(1) S(5) Ag(1) -16.87(2) . 1_565 1_565
S(3) Mo(1) S(5) C(13) -142.95(8) . 1_565 1_565
S(5) Mo(1) S(3) Ag(1) 77.058(17) 1_565 . 2_656
S(5) Mo(1) S(3) C(7) -176.60(8) 1_565 . .
S(3) Mo(1) S(6) C(18) 106.75(8) . 1_565 1_565
S(6) Mo(1) S(3) Ag(1) -2.05(2) 1_565 . 2_656
S(6) Mo(1) S(3) C(7) 104.29(8) 1_565 . .
S(4) Mo(1) S(5) Ag(1) 47.57(4) . 1_565 1_565
S(4) Mo(1) S(5) C(13) -78.51(9) . 1_565 1_565
S(5) Mo(1) S(4) Ag(1) 36.43(4) 1_565 . .
S(5) Mo(1) S(4) C(12) -90.39(9) 1_565 . .
S(4) Mo(1) S(6) C(18) -176.54(8) . 1_565 1_565
S(6) Mo(1) S(4) Ag(1) -19.99(2) 1_565 . .
S(6) Mo(1) S(4) C(12) -146.81(8) 1_565 . .
S(5) Mo(1) S(6) C(18) 25.40(8) 1_565 1_565 1_565
S(6) Mo(1) S(5) Ag(1) 104.06(2) 1_565 1_565 1_565
S(6) Mo(1) S(5) C(13) -22.02(8) 1_565 1_565 1_565
Mo(1) S(1) C(1) C(2) 177.52(17) . . .
Mo(1) S(1) C(1) C(6) -2.36(19) . . .
Mo(1) S(2) C(6) C(1) 2.7(2) . . .
Mo(1) S(2) C(6) C(5) -178.18(17) . . .
Ag(1) S(3) C(7) C(8) -134.7(2) 2_656 . .
Ag(1) S(3) C(7) C(12) 45.2(2) 2_656 . .
Mo(1) S(3) C(7) C(8) 153.2(2) . . .
Mo(1) S(3) C(7) C(12) -26.9(2) . . .
Ag(1) S(4) C(12) C(7) -114.58(19) . . .
Ag(1) S(4) C(12) C(11) 69.3(2) . . .
Mo(1) S(4) C(12) C(7) 18.4(2) . . .
Mo(1) S(4) C(12) C(11) -157.75(19) . . .
Ag(1) S(5) C(13) C(14) 66.5(2) . . .
Ag(1) S(5) C(13) C(18) -117.58(18) . . .
Mo(1) S(5) C(13) C(14) -161.82(19) 1_545 . .
Mo(1) S(5) C(13) C(18) 14.1(2) 1_545 . .
Ag(1) S(6) C(18) C(13) 45.3(2) 2_646 . .
Ag(1) S(6) C(18) C(17) -133.6(2) 2_646 . .
Mo(1) S(6) C(18) C(13) -27.0(2) 1_545 . .
Mo(1) S(6) C(18) C(17) 154.2(2) 1_545 . .
S(1) C(1) C(2) C(3) 179.83(19) . . .
S(1) C(1) C(6) S(2) -0.2(2) . . .
S(1) C(1) C(6) C(5) -179.37(18) . . .
C(2) C(1) C(6) S(2) 179.89(18) . . .
C(2) C(1) C(6) C(5) 0.8(3) . . .
C(6) C(1) C(2) C(3) -0.3(3) . . .
C(1) C(2) C(3) C(4) -0.2(3) . . .
C(2) C(3) C(4) C(5) 0.2(4) . . .
C(3) C(4) C(5) C(6) 0.2(4) . . .
C(4) C(5) C(6) S(2) -179.8(2) . . .
C(4) C(5) C(6) C(1) -0.7(3) . . .
S(3) C(7) C(8) C(9) 179.4(2) . . .
S(3) C(7) C(12) S(4) 6.0(2) . . .
S(3) C(7) C(12) C(11) -177.9(2) . . .
C(8) C(7) C(12) S(4) -174.1(2) . . .
C(8) C(7) C(12) C(11) 2.0(3) . . .
C(12) C(7) C(8) C(9) -0.5(4) . . .
C(7) C(8) C(9) C(10) -1.1(4) . . .
C(8) C(9) C(10) C(11) 1.2(4) . . .
C(9) C(10) C(11) C(12) 0.3(4) . . .
C(10) C(11) C(12) S(4) 174.2(2) . . .
C(10) C(11) C(12) C(7) -1.9(4) . . .
S(5) C(13) C(14) C(15) 172.8(2) . . .
S(5) C(13) C(18) S(6) 8.9(2) . . .
S(5) C(13) C(18) C(17) -172.2(2) . . .
C(14) C(13) C(18) S(6) -175.2(2) . . .
C(14) C(13) C(18) C(17) 3.7(3) . . .
C(18) C(13) C(14) C(15) -3.2(4) . . .
C(13) C(14) C(15) C(16) 0.1(3) . . .
C(14) C(15) C(16) C(17) 2.4(4) . . .
C(15) C(16) C(17) C(18) -1.9(4) . . .
C(16) C(17) C(18) S(6) 177.7(2) . . .
C(16) C(17) C(18) C(13) -1.2(4) . . .
